data_7244177
loop_
_publ_author_name
'Vaganova, Tamara A.'
'Benassi, Enrico'
'Gatilov, Yurij V.'
'Chuikov, Igor P.'
'Pishchur, Denis P.'
'Malykhin, Evgenij V.'

_publ_section_title
;
 Polyhalogenated aminobenzonitriles vs. their co-crystals with 18-crown-6:
 amino group position as a tool to control crystal packing and solid-state
 fluorescence
;
_journal_issue 5
_journal_name_full CrystEngComm
_journal_page_first 987
_journal_page_last 1001
_journal_paper_doi 10.1039/D1CE01469B
_journal_volume 24
_journal_year 2022
_chemical_formula_moiety 'C7 H2 Cl F3 N2'
_chemical_formula_sum 'C7 H2 Cl F3 N2'
_chemical_formula_weight 206.56
_chemical_melting_point 396
_chemical_name_systematic 2-amino-4-chloro-3,5,6-trifluorobenzonitrile
_space_group_crystal_system monoclinic
_space_group_IT_number 12
_space_group_name_Hall '-C 2y'
_space_group_name_H-M_alt 'C 1 2/m 1'
_atom_sites_solution_hydrogens geom
_atom_sites_solution_primary direct
_atom_sites_solution_secondary difmap
_audit_creation_method SHELXL-2018/3
_audit_update_record
;
2021-10-27 deposited with the CCDC.	2021-12-20 downloaded from the CCDC.
;
_cell_angle_alpha 90
_cell_angle_beta 99.955(8)
_cell_angle_gamma 90
_cell_formula_units_Z 4
_cell_length_a 9.7777(19)
_cell_length_b 7.7816(15)
_cell_length_c 10.2460(16)
_cell_measurement_reflns_used 2405
_cell_measurement_temperature 296(2)
_cell_measurement_theta_max 26.08
_cell_measurement_theta_min 3.37
_cell_volume 767.8(2)
_computing_cell_refinement 'Bruker SAINT'
_computing_data_collection 'Bruker APEX2'
_computing_data_reduction 'Bruker SAINT'
_computing_molecular_graphics 'Bruker SHELXTL'
_computing_publication_material 'Bruker SHELXTL'
_computing_structure_refinement 'SHELXL-2018/3 (Sheldrick, 2018)'
_computing_structure_solution 'SHELXS-97 (Sheldrick, 2008)'
_diffrn_ambient_temperature 296(2)
_diffrn_measured_fraction_theta_full 0.976
_diffrn_measured_fraction_theta_max 0.971
_diffrn_measurement_device_type 'Bruker APEX-II CCD'
_diffrn_measurement_method '\f and \w scans'
_diffrn_radiation_type MoK\a
_diffrn_radiation_wavelength 0.71073
_diffrn_reflns_av_R_equivalents 0.0230
_diffrn_reflns_av_unetI/netI 0.1039
_diffrn_reflns_Laue_measured_fraction_full 0.976
_diffrn_reflns_Laue_measured_fraction_max 0.971
_diffrn_reflns_limit_h_max 12
_diffrn_reflns_limit_h_min -12
_diffrn_reflns_limit_k_max 9
_diffrn_reflns_limit_k_min -9
_diffrn_reflns_limit_l_max 10
_diffrn_reflns_limit_l_min -12
_diffrn_reflns_number 3105
_diffrn_reflns_point_group_measured_fraction_full 0.976
_diffrn_reflns_point_group_measured_fraction_max 0.971
_diffrn_reflns_theta_full 25.242
_diffrn_reflns_theta_max 26.145
_diffrn_reflns_theta_min 3.366
_diffrn_source 'sealed tube'
_exptl_absorpt_coefficient_mu 0.497
_exptl_absorpt_correction_T_max 0.6938
_exptl_absorpt_correction_T_min 0.5694
_exptl_absorpt_correction_type multi-scan
_exptl_absorpt_process_details SADABS-2008/1
_exptl_crystal_colour yellow
_exptl_crystal_density_diffrn 1.787
_exptl_crystal_description prism
_exptl_crystal_F_000 408
_exptl_crystal_size_max 0.660
_exptl_crystal_size_mid 0.420
_exptl_crystal_size_min 0.380
_refine_diff_density_max 0.365
_refine_diff_density_min -0.410
_refine_diff_density_rms 0.093
_refine_ls_extinction_method none
_refine_ls_goodness_of_fit_ref 1.016
_refine_ls_hydrogen_treatment constr
_refine_ls_matrix_type full
_refine_ls_number_parameters 67
_refine_ls_number_reflns 799
_refine_ls_number_restraints 0
_refine_ls_restrained_S_all 1.016
_refine_ls_R_factor_all 0.1221
_refine_ls_R_factor_gt 0.0962
_refine_ls_shift/su_max 0.000
_refine_ls_shift/su_mean 0.000
_refine_ls_structure_factor_coef Fsqd
_refine_ls_weighting_details 'w=1/[\s^2^(Fo^2^)+(0.0039P)^2^+14.9187P] where P=(Fo^2^+2Fc^2^)/3'
_refine_ls_weighting_scheme calc
_refine_ls_wR_factor_gt 0.2726
_refine_ls_wR_factor_ref 0.2820
_reflns_Friedel_coverage 0.000
_reflns_number_gt 505
_reflns_number_total 799
_reflns_threshold_expression 'I > 2\s(I)'
_cod_data_source_file d1ce01469b2.cif
_cod_data_source_block D-Mal1275
_cod_depositor_comments 'Adding full bibliography for 7244175--7244182.cif.'
_cod_original_sg_symbol_H-M 'C 2/m'
_cod_database_code 7244177
_shelx_shelxl_version_number 2018/3
_shelx_space_group_comment
;
The symmetry employed for this shelxl refinement is uniquely defined
by the following loop, which should always be used as a source of
symmetry information in preference to the above space-group names.
They are only intended as comments.
;
_shelx_estimated_absorpt_t_min 0.735
_shelx_estimated_absorpt_t_max 0.834

loop_
_space_group_symop_operation_xyz
'x, y, z'
'-x, y, -z'
'x+1/2, y+1/2, z'
'-x+1/2, y+1/2, -z'
'-x, -y, -z'
'x, -y, z'
'-x+1/2, -y+1/2, -z'
'x+1/2, -y+1/2, z'

loop_
_atom_site_label
_atom_site_type_symbol
_atom_site_fract_x
_atom_site_fract_y
_atom_site_fract_z
_atom_site_U_iso_or_equiv
_atom_site_adp_type
_atom_site_occupancy
_atom_site_site_symmetry_order
_atom_site_calc_flag
_atom_site_refinement_flags_posn
_atom_site_refinement_flags_adp
_atom_site_refinement_flags_occupancy
_atom_site_disorder_assembly
_atom_site_disorder_group
Cl1 Cl 0.7297(3) 0.500000 0.0485(3) 0.0722(12) Uani 1 2 d S T P . .
F1 F 0.4245(7) 0.1984(8) 0.3244(7) 0.086(2) Uani 0.5 1 d . . P . .
N1 N 0.4245(7) 0.1984(8) 0.3244(7) 0.086(2) Uani 0.5 1 d . . P . .
H1 H 0.454091 0.102620 0.297976 0.103 Uiso 0.5 1 calc R U P . .
H2 H 0.365147 0.198512 0.377337 0.103 Uiso 0.5 1 calc R U P . .
C1 C 0.4234(10) 0.500000 0.3262(10) 0.043(2) Uani 1 2 d S T P . .
N2 N 0.2401(13) 0.500000 0.4758(13) 0.108(5) Uani 1 2 d S T P . .
F2 F 0.6119(6) 0.1966(6) 0.1592(5) 0.0732(17) Uani 1 1 d . . . . .
C2 C 0.4710(8) 0.3478(11) 0.2830(7) 0.053(2) Uani 1 1 d . . . . .
C3 C 0.5653(7) 0.3500(8) 0.1989(7) 0.0422(17) Uani 1 1 d . . . . .
C4 C 0.6147(10) 0.500000 0.1559(9) 0.039(2) Uani 1 2 d S T P . .
C5 C 0.3196(11) 0.500000 0.4108(11) 0.058(3) Uani 1 2 d S T P . .

loop_
_atom_site_aniso_label
_atom_site_aniso_U_11
_atom_site_aniso_U_22
_atom_site_aniso_U_33
_atom_site_aniso_U_23
_atom_site_aniso_U_13
_atom_site_aniso_U_12
Cl1 0.0616(19) 0.099(3) 0.063(2) 0.000 0.0298(15) 0.000
F1 0.102(5) 0.069(4) 0.093(5) 0.004(4) 0.041(4) -0.041(4)
N1 0.102(5) 0.069(4) 0.093(5) 0.004(4) 0.041(4) -0.041(4)
C1 0.033(5) 0.054(6) 0.043(5) 0.000 0.013(4) 0.000
N2 0.059(7) 0.200(17) 0.074(8) 0.000 0.035(6) 0.000
F2 0.096(4) 0.036(3) 0.096(4) -0.010(3) 0.042(3) 0.011(3)
C2 0.047(4) 0.064(5) 0.048(4) -0.005(4) 0.010(3) -0.014(4)
C3 0.047(4) 0.029(4) 0.052(4) 0.000(3) 0.012(3) -0.002(3)
C4 0.039(5) 0.036(5) 0.042(5) 0.000 0.012(4) 0.000
C5 0.037(6) 0.089(9) 0.048(6) 0.000 0.010(5) 0.000

loop_
_atom_type_symbol
_atom_type_description
_atom_type_scat_dispersion_real
_atom_type_scat_dispersion_imag
_atom_type_scat_source
C C 0.0033 0.0016 'International Tables Vol C Tables 4.2.6.8 and 6.1.1.4'
H H 0.0000 0.0000 'International Tables Vol C Tables 4.2.6.8 and 6.1.1.4'
N N 0.0061 0.0033 'International Tables Vol C Tables 4.2.6.8 and 6.1.1.4'
F F 0.0171 0.0103 'International Tables Vol C Tables 4.2.6.8 and 6.1.1.4'
Cl Cl 0.1484 0.1585 'International Tables Vol C Tables 4.2.6.8 and 6.1.1.4'

loop_
_geom_angle_atom_site_label_1
_geom_angle_atom_site_label_2
_geom_angle_atom_site_label_3
_geom_angle
_geom_angle_site_symmetry_1
_geom_angle_site_symmetry_3
_geom_angle_publ_flag
C2 C1 C2 119.2(9) 6_565 . ?
C2 C1 C5 120.4(4) 6_565 . ?
C2 C1 C5 120.4(4) . . ?
F1 C2 C3 120.8(7) . . ?
F1 C2 C1 119.5(7) . . ?
C3 C2 C1 119.7(7) . . ?
F2 C3 C4 119.8(6) . . ?
F2 C3 C2 118.3(6) . . ?
C4 C3 C2 121.9(7) . . ?
C3 C4 C3 117.5(9) . 6_565 ?
C3 C4 Cl1 121.2(4) . . ?
C3 C4 Cl1 121.2(4) 6_565 . ?
N2 C5 C1 179.9(13) . . ?

loop_
_geom_bond_atom_site_label_1
_geom_bond_atom_site_label_2
_geom_bond_distance
_geom_bond_site_symmetry_2
_geom_bond_publ_flag
Cl1 C4 1.704(9) . ?
F1 C2 1.344(9) . ?
C1 C2 1.373(9) 6_565 ?
C1 C2 1.373(9) . ?
C1 C5 1.444(14) . ?
N2 C5 1.107(15) . ?
F2 C3 1.365(8) . ?
C2 C3 1.367(10) . ?
C3 C4 1.365(8) . ?
